data_7036151
loop_
_publ_author_name
'De Silva, D Nirosha T'
'Jameson, Geoffrey B.'
'Pannu, Ajay Pal Singh'
'Pouhet, Raph\"elle'
'Wenzel, Marco'
'Plieger, Paul G.'

_publ_section_title
;
 Piperazine linked salicylaldoxime and salicylaldimine-based dicopper(ii)
 receptors for anions.
;
_journal_issue 36
_journal_name_full 'Dalton transactions (Cambridge, England : 2003)'
_journal_page_first 15949
_journal_page_last 15959
_journal_paper_doi 10.1039/c5dt02551f
_journal_volume 44
_journal_year 2015
_chemical_formula_moiety 'C81 H96 Cu3 N15 O12, F6 P, 2(B F4), H2 O'
_chemical_formula_sum 'C81 H98 B2 Cu3 F14 N15 O13 P'
_chemical_formula_weight 1998.95
_space_group_crystal_system monoclinic
_space_group_IT_number 14
_space_group_name_Hall '-P 2yn'
_space_group_name_H-M_alt 'P 1 21/n 1'
_symmetry_space_group_name_Hall '-P 2yn'
_symmetry_space_group_name_H-M 'P 1 21/n 1'
_atom_sites_solution_hydrogens mixed
_atom_sites_solution_primary direct
_audit_creation_date 2015-08-07
_audit_creation_method
;
Olex2 1.2-alpha
(compiled 2015.01.12 svn.r3133 for OlexSys, GUI svn.r4987)
;
_audit_update_record
;
2015-08-07 deposited with the CCDC.
2015-08-11 downloaded from the CCDC.
;
_cell_angle_alpha 90
_cell_angle_beta 90.051(5)
_cell_angle_gamma 90
_cell_formula_units_Z 4
_cell_length_a 17.433(5)
_cell_length_b 28.692(4)
_cell_length_c 18.949(3)
_cell_measurement_reflns_used 5769
_cell_measurement_temperature 163
_cell_measurement_theta_max 71.7
_cell_measurement_theta_min 6.6
_cell_volume 9478(3)
_computing_cell_refinement
;
CrystalClear-SM Expert 2.0 rc14 (Rigaku, 2009)
;
_computing_data_collection
;
CrystalClear-SM Expert 2.0 rc14 (Rigaku, 2009)
;
_computing_data_reduction
;
CrystalClear-SM Expert 2.0 rc14 (Rigaku, 2009)
;
_computing_molecular_graphics 'Olex2 (Dolomanov et al., 2009)'
_computing_publication_material 'Olex2 (Dolomanov et al., 2009)'
_computing_structure_refinement 'ShelXL (Sheldrick, 2008)'
_computing_structure_solution 'ShelXS (Sheldrick, 2008)'
_diffrn_ambient_temperature 163
_diffrn_detector RX
_diffrn_detector_area_resol_mean 10.0000
_diffrn_measured_fraction_theta_full 0.989
_diffrn_measured_fraction_theta_max 0.989
_diffrn_measurement_details
;
scan:
    Number of images: 72
               Slice: 20.0000 - 200.0000
         Image width: 2.5000
            Exp time: 120.0000
       Rotation axis: Omega
               Omega: 0.0000
                 Chi: 54.0000
                 Phi: 180.0000
                 XTD: 127.4000
              2theta: -0.0560
scan:
    Number of images: 72
               Slice: 20.0000 - 200.0000
         Image width: 2.5000
            Exp time: 120.0000
       Rotation axis: Omega
               Omega: 0.0000
                 Chi: 54.0000
                 Phi: 0.0000
                 XTD: 127.4000
              2theta: -0.0560
scan:
    Number of images: 72
               Slice: 20.0000 - 200.0000
         Image width: 2.5000
            Exp time: 120.0000
       Rotation axis: Omega
               Omega: 0.0000
                 Chi: 0.0000
                 Phi: 90.0000
                 XTD: 127.4000
              2theta: -0.0560
scan:
    Number of images: 52
               Slice: 48.0000 - 178.0000
         Image width: 2.5000
            Exp time: 120.0000
       Rotation axis: Omega
               Omega: 0.0000
                 Chi: 54.0000
                 Phi: 90.0000
                 XTD: 127.4000
              2theta: -0.0560
scan:
    Number of images: 66
               Slice: 20.0000 - 185.0000
         Image width: 2.5000
            Exp time: 120.0000
       Rotation axis: Omega
               Omega: 0.0000
                 Chi: 54.0000
                 Phi: 270.0000
                 XTD: 127.4000
              2theta: -0.0560
;
_diffrn_measurement_device
;
Crystal Goniometer
;
_diffrn_measurement_device_type
;
Rigaku RAXIS conversion
;
_diffrn_measurement_method 'profile data from \w-scans'
_diffrn_measurement_specimen_support Loop
_diffrn_orient_matrix_type FS_PROCESS
_diffrn_orient_matrix_UB_11 -0.028717
_diffrn_orient_matrix_UB_12 0.028205
_diffrn_orient_matrix_UB_13 -0.016696
_diffrn_orient_matrix_UB_21 0.044802
_diffrn_orient_matrix_UB_22 0.008621
_diffrn_orient_matrix_UB_23 -0.030885
_diffrn_orient_matrix_UB_31 -0.022827
_diffrn_orient_matrix_UB_32 -0.018562
_diffrn_orient_matrix_UB_33 -0.039714
_diffrn_radiation_monochromator Confocal
_diffrn_radiation_type CuK\a
_diffrn_radiation_wavelength 1.54178
_diffrn_reflns_av_R_equivalents 0.0790
_diffrn_reflns_av_unetI/netI 0.0671
_diffrn_reflns_laue_measured_fraction_full 0.989
_diffrn_reflns_laue_measured_fraction_max 0.989
_diffrn_reflns_limit_h_max 17
_diffrn_reflns_limit_h_min -21
_diffrn_reflns_limit_k_max 34
_diffrn_reflns_limit_k_min -32
_diffrn_reflns_limit_l_max 23
_diffrn_reflns_limit_l_min -17
_diffrn_reflns_number 70527
_diffrn_reflns_point_group_measured_fraction_full 0.989
_diffrn_reflns_point_group_measured_fraction_max 0.989
_diffrn_reflns_theta_full 65.076
_diffrn_reflns_theta_max 65.076
_diffrn_reflns_theta_min 6.674
_diffrn_source 'Rotating Anode'
_diffrn_source_current 40.0
_diffrn_source_power 2.0
_diffrn_source_voltage 50.0
_exptl_absorpt_coefficient_mu 1.740
_exptl_absorpt_correction_T_max 1.000
_exptl_absorpt_correction_T_min 0.683
_exptl_absorpt_correction_type multi-scan
_exptl_absorpt_process_details FS_Process
_exptl_crystal_colour Green
_exptl_crystal_density_diffrn 1.401
_exptl_crystal_description Chunk
_exptl_crystal_F_000 4124
_exptl_crystal_size_max 0.2
_exptl_crystal_size_mid 0.2
_exptl_crystal_size_min 0.2
_refine_diff_density_max 1.422
_refine_diff_density_min -1.003
_refine_diff_density_rms 0.108
_refine_ls_extinction_method none
_refine_ls_goodness_of_fit_ref 1.100
_refine_ls_hydrogen_treatment constr
_refine_ls_matrix_type full
_refine_ls_number_parameters 1154
_refine_ls_number_reflns 16003
_refine_ls_number_restraints 191
_refine_ls_restrained_S_all 1.105
_refine_ls_R_factor_all 0.1003
_refine_ls_R_factor_gt 0.0863
_refine_ls_shift/su_max 0.001
_refine_ls_shift/su_mean 0.000
_refine_ls_structure_factor_coef Fsqd
_refine_ls_weighting_details 'w=1/[\s^2^(Fo^2^)+(0.1783P)^2^+1.4833P] where P=(Fo^2^+2Fc^2^)/3'
_refine_ls_weighting_scheme calc
_refine_ls_wR_factor_gt 0.2530
_refine_ls_wR_factor_ref 0.2700
_reflns_Friedel_coverage 0.000
_reflns_number_gt 12180
_reflns_number_total 16003
_reflns_threshold_expression 'I > 2\s(I)'
_cod_data_source_file c5dt02551f2.cif
_cod_data_source_block 1042538_complex5
_cod_depositor_comments
;
The following automatic conversions were performed:

'_exptl_absorpt_correction_type' value 'Multi-scan' changed to
'multi-scan' according to
/usr/data/users/saulius/crontab/automatic-downloads/rss-feeds/RSC/lib/dictionaries/cif_core.dic
dictionary named 'cif_core.dic' version 2.4.2 from 2011-04-26.

Automatic conversion script
Id: cif_fix_values 3271 2015-04-21 07:52:19Z andrius 

 Adding full bibliography for 7036149--7036153.cif.
;
_cod_database_code 7036151
_shelx_space_group_comment
;
The symmetry employed for this shelxl refinement is uniquely defined
by the following loop, which should always be used as a source of
symmetry information in preference to the above space-group names.
They are only intended as comments.
;
_shelx_estimated_absorpt_t_max 0.768
_shelx_estimated_absorpt_t_min 0.722
_olex2_refinement_description
;
1. Fixed Uiso
 At 1.2 times of:
  All C(H) groups, All C(H,H) groups, All N(H) groups
 At 1.5 times of:
  All C(H,H,H) groups, All O(H) groups, All O(H,H) groups
2. Restrained distances
 B1-F7 = B1-F8 = B1-F9 = B1-F10
 1.37671 with sigma of 0.02
 F7-F8 = F7-F9 = F7-F10 = F8-F9 = F8-F10 = F9-F10
 2.248167 with sigma of 0.02
3. Rigid bond restraints
 O1, O0AA, O3, O4, O5, O6, O213, O223, O233, O243, O253, O263, O2W, F1, F2, F3,
  F4, F5, F6, F7, F8, F9, F10, F11, F12, F13, F14, C11, C11P, C12, C12P, C13,
 C13P, C14, C15, C16, C21, C21P, C22, C22P, C23, C23P, C24, C25, C26, C31, C31P,
  C32, C32P, C33, C33P, C34, C35, C36, C41, C41P, C42, C42P, C43, C43P, C44,
 C45, C46, C51, C51P, C52, C52P, C53, C53P, C54, C55, C56, C61, C62, C63, C64,
 C65, C66, C211, C221, C231, C241, C251, C261, C411, C421, C431, C441, C451,
 C461, C611, C613, C614, C621, C623, C624, C631, C633, C634, C641, C643, C644,
 C651, C653, C654, C661, C663, C664
 with sigma for 1-2 distances of 0.01 and sigma for 1-3 distances of 0.01
 B2, F11, F12, F13, F14
 with sigma for 1-2 distances of 0.01 and sigma for 1-3 distances of 0.01
 B2, F11, F12, F13, F14
 with sigma for 1-2 distances of 0.01 and sigma for 1-3 distances of 0.01
4. Others
 1(DFIX)=FVAR(1)
 1(DFIX)=1.633*FVAR(2)
5.a Riding coordinates:
 O2W(H2WA), O2W(H2WB)
5.b Free rotating group:
 B2(F11,F12,F13,F14)
5.c Ternary CH refined with riding coordinates:
 N612(H612), N642(H642), N652(H652)
5.d Secondary CH2 refined with riding coordinates:
 C611(H61A,H61B), C613(H61C,H61D), C614(H61E,H61F), C621(H62A,H62B), C623(H62C,
 H62D), C624(H62E,H62F), C631(H63A,H63B), C633(H63C,H63D), C634(H63E,H63F),
 C641(H64A,H64B), C643(H64C,H64D), C644(H64E,H64F), C651(H65A,H65B), C653(H65C,
 H65D), C654(H65E,H65F), C661(H66A,H66B), C663(H66C,H66D), C664(H66E,H66F)
5.e Me refined with riding coordinates:
 C411(H41A,H41B,H41C), C421(H42A,H42B,H42C), C431(H43A,H43B,H43C), C441(H44A,
 H44B,H44C), C451(H45A,H45B,H45C), C461(H46A,H46B,H46C)
5.f Aromatic/amide H refined with riding coordinates:
 C11P(H11P), C12P(H12P), C13P(H13P), C21P(H21P), C22P(H22P), C23P(H23P),
 C31(H31), C31P(H31P), C32(H32), C32P(H32P), C33(H33), C33P(H33P), C34(H34),
 C35(H35), C36(H36), C41P(H41P), C42P(H42P), C43P(H43P), C51(H51), C51P(H51P),
 C52(H52), C52P(H52P), C53(H53), C53P(H53P), C54(H54), C55(H55), C56(H56),
 C211(H211), C221(H221), C231(H231), C241(H241), C251(H251), C261(H261)
5.g Tetrahedral OH refined with riding coordinates:
 O213(H213), O223(H223), O233(H233), O243(H243), O253(H253), O263(H263)
;
_shelx_shelxl_version_number 2014/7
_olex2_submission_special_instructions 'No special instructions were received'

loop_
_space_group_symop_operation_xyz
'x, y, z'
'-x+1/2, y+1/2, -z+1/2'
'-x, -y, -z'
'x-1/2, -y-1/2, z-1/2'

loop_
_atom_site_label
_atom_site_type_symbol
_atom_site_fract_x
_atom_site_fract_y
_atom_site_fract_z
_atom_site_U_iso_or_equiv
_atom_site_adp_type
_atom_site_occupancy
_atom_site_site_symmetry_order
_atom_site_calc_flag
_atom_site_refinement_flags_posn
_atom_site_refinement_flags_adp
_atom_site_disorder_assembly
_atom_site_disorder_group
Cu1 Cu 0.57057(3) 0.19816(2) 0.32847(3) 0.0413(2) Uani 1 1 d . . . .
Cu2 Cu 0.74147(3) -0.01590(2) 0.50836(3) 0.0404(2) Uani 1 1 d . . . .
Cu3 Cu 0.91455(3) 0.18586(2) 0.71366(3) 0.0415(2) Uani 1 1 d . . . .
O1 O 0.90738(17) 0.13950(9) 0.78707(16) 0.0445(7) Uani 1 1 d . U . .
O0AA O 0.67567(17) -0.01633(10) 0.58807(15) 0.0448(7) Uani 1 1 d . U . .
O3 O 0.92961(16) 0.23402(9) 0.64338(16) 0.0438(7) Uani 1 1 d . U . .
O4 O 0.56026(16) 0.24566(10) 0.40103(16) 0.0454(7) Uani 1 1 d . U . .
O5 O 0.57157(17) 0.15207(10) 0.25404(16) 0.0455(7) Uani 1 1 d . U . .
O6 O 0.80696(17) -0.01599(10) 0.42816(15) 0.0431(7) Uani 1 1 d . U . .
O213 O 0.8991(2) 0.28191(10) 0.76013(18) 0.0575(8) Uani 1 1 d . U . .
H213 H 0.9054 0.2823 0.7173 0.086 Uiso 1 1 calc R . . .
O223 O 0.67109(17) 0.02497(10) 0.37909(14) 0.0446(7) Uani 1 1 d . U . .
H223 H 0.7124 0.0139 0.3669 0.067 Uiso 1 1 calc R . . .
O233 O 1.0020(2) 0.10082(12) 0.69107(19) 0.0753(11) Uani 1 1 d . U . .
H233 H 0.9804 0.0983 0.7293 0.113 Uiso 1 1 calc R . . .
O243 O 0.48613(19) 0.11272(10) 0.35254(18) 0.0583(9) Uani 1 1 d . U . .
H243 H 0.5088 0.1100 0.3149 0.088 Uiso 1 1 calc R . . .
O253 O 0.5768(2) 0.29430(10) 0.28222(19) 0.0566(8) Uani 1 1 d . U . .
H253 H 0.5694 0.2947 0.3249 0.085 Uiso 1 1 calc R . . .
O263 O 0.81612(17) 0.02019(10) 0.64089(14) 0.0444(7) Uani 1 1 d . U . .
H263 H 0.7747 0.0093 0.6531 0.067 Uiso 1 1 calc R . . .
N1P N 0.6926(2) 0.17963(12) 0.3621(2) 0.0449(8) Uani 1 1 d . . . .
N2P N 0.74533(19) -0.09174(13) 0.51316(19) 0.0446(8) Uani 1 1 d . . . .
N3P N 0.7932(2) 0.17061(11) 0.6727(2) 0.0452(8) Uani 1 1 d . . . .
N212 N 0.89481(19) 0.23565(12) 0.7836(2) 0.0434(8) Uani 1 1 d . . . .
N222 N 0.6603(2) 0.01738(11) 0.45133(17) 0.0390(8) Uani 1 1 d . . . .
N232 N 0.9808(2) 0.14267(12) 0.6597(2) 0.0500(9) Uani 1 1 d . . . .
N242 N 0.5066(2) 0.15535(12) 0.3844(2) 0.0446(8) Uani 1 1 d . . . .
N252 N 0.5848(2) 0.24843(12) 0.2596(2) 0.0454(8) Uani 1 1 d . . . .
N262 N 0.8251(2) 0.01453(11) 0.56778(17) 0.0390(8) Uani 1 1 d . . . .
N612 N 0.80924(19) 0.03645(11) 0.84260(17) 0.0393(8) Uani 1 1 d . . . .
H612 H 0.7792 0.0326 0.8859 0.047 Uiso 1 1 calc R . . .
N622 N 0.6990(2) 0.00058(12) 0.74192(17) 0.0393(8) Uani 1 1 d . . . .
N632 N 0.8320(2) 0.31314(11) 0.5167(2) 0.0442(8) Uani 1 1 d . . . .
N642 N 0.6668(2) 0.31775(11) 0.5242(2) 0.0420(8) Uani 1 1 d . . . .
H642 H 0.6622 0.3167 0.5758 0.050 Uiso 1 1 calc R . . .
N652 N 0.66962(18) 0.04777(11) 0.18452(17) 0.0356(7) Uani 1 1 d . . . .
H652 H 0.6941 0.0458 0.1381 0.043 Uiso 1 1 calc R . . .
N662 N 0.7849(2) 0.00659(11) 0.27571(17) 0.0389(8) Uani 1 1 d . . . .
C11 C 0.8896(2) 0.14418(15) 0.8533(2) 0.0426(9) Uani 1 1 d . U . .
C11P C 0.7525(3) 0.20624(19) 0.3445(3) 0.0681(15) Uani 1 1 d . U . .
H11P H 0.7438 0.2335 0.3193 0.082 Uiso 1 1 calc R . . .
C12 C 0.6126(2) 0.00707(13) 0.5990(2) 0.0394(9) Uani 1 1 d . U . .
C12P C 0.7667(3) -0.11751(17) 0.4582(3) 0.0548(12) Uani 1 1 d . U . .
H12P H 0.7785 -0.1026 0.4160 0.066 Uiso 1 1 calc R . . .
C13 C 0.9579(2) 0.23017(14) 0.5790(2) 0.0428(9) Uani 1 1 d . U . .
C13P C 0.7339(3) 0.19852(17) 0.6851(3) 0.0565(12) Uani 1 1 d . U . .
H13P H 0.7420 0.2248 0.7129 0.068 Uiso 1 1 calc R . . .
C14 C 0.5296(2) 0.24228(15) 0.4647(2) 0.0422(9) Uani 1 1 d . U . .
C15 C 0.5906(2) 0.15722(15) 0.1876(2) 0.0429(9) Uani 1 1 d . U . .
C16 C 0.8714(2) 0.00715(13) 0.4184(2) 0.0391(9) Uani 1 1 d . U . .
C21 C 0.8793(2) 0.18780(14) 0.8871(2) 0.0423(9) Uani 1 1 d . U . .
C21P C 0.8262(3) 0.1948(2) 0.3625(4) 0.0861(19) Uani 1 1 d . U . .
H21P H 0.8663 0.2146 0.3506 0.103 Uiso 1 1 calc R . . .
C22 C 0.5717(2) 0.03202(13) 0.5466(2) 0.0369(8) Uani 1 1 d . U . .
C22P C 0.7722(3) -0.16551(19) 0.4612(4) 0.0746(16) Uani 1 1 d . U . .
H22P H 0.7862 -0.1825 0.4215 0.090 Uiso 1 1 calc R . . .
C23 C 0.9992(2) 0.18954(15) 0.5557(2) 0.0428(9) Uani 1 1 d . U . .
C23P C 0.6614(3) 0.1907(2) 0.6593(4) 0.0706(15) Uani 1 1 d . U . .
H23P H 0.6219 0.2117 0.6683 0.085 Uiso 1 1 calc R . . .
C24 C 0.4858(2) 0.20321(15) 0.4871(2) 0.0445(10) Uani 1 1 d . U . .
C25 C 0.6043(2) 0.20116(15) 0.1549(2) 0.0427(9) Uani 1 1 d . U . .
C26 C 0.9124(2) 0.03059(13) 0.4726(2) 0.0371(8) Uani 1 1 d . U . .
C31 C 0.8619(2) 0.18964(16) 0.9593(2) 0.0460(10) Uani 1 1 d . U . .
H31 H 0.8565 0.2187 0.9803 0.055 Uiso 1 1 calc R . . .
C31P C 0.8406(3) 0.1544(2) 0.3977(4) 0.0796(17) Uani 1 1 d . U . .
H31P H 0.8907 0.1455 0.4079 0.096 Uiso 1 1 calc R . . .
C32 C 0.5043(2) 0.05599(13) 0.5639(2) 0.0413(9) Uani 1 1 d . U . .
H32 H 0.4776 0.0713 0.5283 0.050 Uiso 1 1 calc R . . .
C32P C 0.7564(3) -0.18795(18) 0.5245(4) 0.0720(16) Uani 1 1 d . U . .
H32P H 0.7599 -0.2202 0.5280 0.086 Uiso 1 1 calc R . . .
C33 C 1.0303(3) 0.18870(16) 0.4872(3) 0.0486(10) Uani 1 1 d . U . .
H33 H 1.0569 0.1623 0.4728 0.058 Uiso 1 1 calc R . . .
C33P C 0.6483(3) 0.1518(2) 0.6201(3) 0.0707(15) Uani 1 1 d . U . .
H33P H 0.5993 0.1450 0.6037 0.085 Uiso 1 1 calc R . . .
C34 C 0.4528(3) 0.20337(17) 0.5548(3) 0.0504(11) Uani 1 1 d . U . .
H34 H 0.4236 0.1778 0.5686 0.060 Uiso 1 1 calc R . . .
C35 C 0.6234(2) 0.20356(16) 0.0839(2) 0.0474(10) Uani 1 1 d . U . .
H35 H 0.6315 0.2328 0.0642 0.057 Uiso 1 1 calc R . . .
C36 C 0.9807(2) 0.05370(14) 0.4556(2) 0.0425(9) Uani 1 1 d . U . .
H36 H 1.0079 0.0682 0.4917 0.051 Uiso 1 1 calc R . . .
C41 C 0.8525(2) 0.15061(16) 1.0007(2) 0.0479(10) Uani 1 1 d . U . .
C41P C 0.7792(3) 0.12678(19) 0.4181(3) 0.0655(14) Uani 1 1 d . U . .
H41P H 0.7865 0.0996 0.4440 0.079 Uiso 1 1 calc R . . .
C42 C 0.4760(2) 0.05766(14) 0.6321(2) 0.0436(9) Uani 1 1 d . U . .
C42P C 0.7353(3) -0.16152(18) 0.5823(3) 0.0674(14) Uani 1 1 d . U . .
H42P H 0.7255 -0.1755 0.6257 0.081 Uiso 1 1 calc R . . .
C43 C 1.0231(3) 0.22514(17) 0.4407(3) 0.0514(11) Uani 1 1 d . U . .
C43P C 0.7086(3) 0.12276(18) 0.6054(3) 0.0627(13) Uani 1 1 d . U . .
H43P H 0.7019 0.0963 0.5777 0.075 Uiso 1 1 calc R . . .
C44 C 0.4618(3) 0.23973(18) 0.6017(3) 0.0546(11) Uani 1 1 d . U . .
C45 C 0.6311(3) 0.16501(16) 0.0406(2) 0.0488(10) Uani 1 1 d . U . .
C46 C 1.0096(2) 0.05592(14) 0.3876(2) 0.0432(10) Uani 1 1 d . U . .
C51 C 0.8621(2) 0.10761(16) 0.9668(2) 0.0470(10) Uani 1 1 d . U . .
H51 H 0.8567 0.0804 0.9932 0.056 Uiso 1 1 calc R . . .
C51P C 0.7074(3) 0.14105(16) 0.3984(3) 0.0560(12) Uani 1 1 d . U . .
H51P H 0.6661 0.1225 0.4115 0.067 Uiso 1 1 calc R . . .
C52 C 0.5164(3) 0.03281(14) 0.6834(2) 0.0445(9) Uani 1 1 d . U . .
H52 H 0.4984 0.0333 0.7295 0.053 Uiso 1 1 calc R . . .
C52P C 0.7292(3) -0.11424(16) 0.5744(3) 0.0500(11) Uani 1 1 d . U . .
H52P H 0.7131 -0.0967 0.6128 0.060 Uiso 1 1 calc R . . .
C53 C 0.9829(2) 0.26410(16) 0.4634(3) 0.0494(10) Uani 1 1 d . U . .
H53 H 0.9768 0.2890 0.4325 0.059 Uiso 1 1 calc R . . .
C53P C 0.7782(3) 0.13373(16) 0.6325(3) 0.0529(11) Uani 1 1 d . U . .
H53P H 0.8188 0.1139 0.6221 0.063 Uiso 1 1 calc R . . .
C54 C 0.5058(3) 0.27736(17) 0.5791(3) 0.0512(11) Uani 1 1 d . U . .
H54 H 0.5130 0.3023 0.6098 0.061 Uiso 1 1 calc R . . .
C55 C 0.6177(3) 0.12185(16) 0.0727(2) 0.0489(10) Uani 1 1 d . U . .
H55 H 0.6218 0.0950 0.0455 0.059 Uiso 1 1 calc R . . .
C56 C 0.9688(2) 0.03251(14) 0.3356(2) 0.0458(10) Uani 1 1 d . U . .
H56 H 0.9874 0.0327 0.2896 0.055 Uiso 1 1 calc R . . .
C61 C 0.8792(2) 0.10395(15) 0.8959(2) 0.0427(9) Uani 1 1 d . U . .
C62 C 0.5818(2) 0.00759(14) 0.6689(2) 0.0403(9) Uani 1 1 d . U . .
C63 C 0.9512(2) 0.26729(14) 0.5309(2) 0.0433(9) Uani 1 1 d . U . .
C64 C 0.5391(2) 0.27931(15) 0.5136(2) 0.0436(9) Uani 1 1 d . U . .
C65 C 0.5987(2) 0.11765(15) 0.1436(2) 0.0446(10) Uani 1 1 d . U . .
C66 C 0.9022(3) 0.00922(14) 0.3495(2) 0.0425(9) Uani 1 1 d . U . .
C211 C 0.8852(2) 0.23195(15) 0.8498(2) 0.0450(10) Uani 1 1 d . U . .
H211 H 0.8817 0.2592 0.8761 0.054 Uiso 1 1 calc R . . .
C221 C 0.5969(2) 0.03401(14) 0.4725(2) 0.0396(9) Uani 1 1 d . U . .
H221 H 0.5649 0.0481 0.4396 0.048 Uiso 1 1 calc R . . .
C231 C 1.0108(2) 0.14978(15) 0.5999(2) 0.0464(10) Uani 1 1 d . U . .
H231 H 1.0436 0.1268 0.5830 0.056 Uiso 1 1 calc R . . .
C241 C 0.4742(3) 0.16252(15) 0.4431(2) 0.0471(10) Uani 1 1 d . U . .
H241 H 0.4403 0.1399 0.4593 0.057 Uiso 1 1 calc R . . .
C251 C 0.5966(2) 0.24501(15) 0.1926(2) 0.0441(10) Uani 1 1 d . U . .
H251 H 0.6004 0.2724 0.1667 0.053 Uiso 1 1 calc R . . .
C261 C 0.8887(2) 0.03099(14) 0.5456(2) 0.0401(9) Uani 1 1 d . U . .
H261 H 0.9218 0.0441 0.5786 0.048 Uiso 1 1 calc R . . .
C411 C 0.8329(3) 0.15333(18) 1.0781(3) 0.0579(12) Uani 1 1 d . U . .
H41A H 0.8289 0.1224 1.0971 0.087 Uiso 1 1 calc R . . .
H41B H 0.8724 0.1701 1.1026 0.087 Uiso 1 1 calc R . . .
H41C H 0.7848 0.1692 1.0838 0.087 Uiso 1 1 calc R . . .
C421 C 0.4029(3) 0.08441(16) 0.6496(3) 0.0566(12) Uani 1 1 d . U . .
H42A H 0.3923 0.0817 0.6991 0.085 Uiso 1 1 calc R . . .
H42B H 0.4096 0.1167 0.6377 0.085 Uiso 1 1 calc R . . .
H42C H 0.3609 0.0718 0.6230 0.085 Uiso 1 1 calc R . . .
C431 C 1.0582(4) 0.2229(2) 0.3668(3) 0.0695(15) Uani 1 1 d . U . .
H43A H 1.0474 0.2513 0.3420 0.104 Uiso 1 1 calc R . . .
H43B H 1.1127 0.2188 0.3706 0.104 Uiso 1 1 calc R . . .
H43C H 1.0365 0.1971 0.3414 0.104 Uiso 1 1 calc R . . .
C441 C 0.4243(3) 0.2394(2) 0.6739(3) 0.0703(15) Uani 1 1 d . U . .
H44A H 0.4372 0.2676 0.6986 0.105 Uiso 1 1 calc R . . .
H44B H 0.3696 0.2375 0.6686 0.105 Uiso 1 1 calc R . . .
H44C H 0.4423 0.2130 0.7003 0.105 Uiso 1 1 calc R . . .
C451 C 0.6500(3) 0.16876(18) -0.0362(3) 0.0600(12) Uani 1 1 d . U . .
H45A H 0.6526 0.1381 -0.0564 0.090 Uiso 1 1 calc R . . .
H45B H 0.6108 0.1865 -0.0597 0.090 Uiso 1 1 calc R . . .
H45C H 0.6985 0.1841 -0.0417 0.090 Uiso 1 1 calc R . . .
C461 C 1.0832(3) 0.08224(16) 0.3709(3) 0.0538(11) Uani 1 1 d . U . .
H46A H 1.0939 0.0798 0.3213 0.081 Uiso 1 1 calc R . . .
H46B H 1.0771 0.1144 0.3834 0.081 Uiso 1 1 calc R . . .
H46C H 1.1248 0.0690 0.3973 0.081 Uiso 1 1 calc R . . .
C611 C 0.8868(3) 0.05596(15) 0.8630(2) 0.0475(10) Uani 1 1 d . U . .
H61A H 0.9191 0.0579 0.8215 0.057 Uiso 1 1 calc R . . .
H61B H 0.9114 0.0351 0.8964 0.057 Uiso 1 1 calc R . . .
C613 C 0.8182(3) -0.01065(14) 0.8093(2) 0.0463(10) Uani 1 1 d . U . .
H61C H 0.8441 -0.0314 0.8419 0.056 Uiso 1 1 calc R . . .
H61D H 0.8495 -0.0080 0.7672 0.056 Uiso 1 1 calc R . . .
C614 C 0.7409(3) -0.03061(14) 0.7901(2) 0.0480(10) Uani 1 1 d . U . .
H61E H 0.7478 -0.0607 0.7678 0.058 Uiso 1 1 calc R . . .
H61F H 0.7110 -0.0352 0.8327 0.058 Uiso 1 1 calc R . . .
C621 C 0.6237(3) -0.02021(15) 0.7245(2) 0.0455(10) Uani 1 1 d . U . .
H62A H 0.5925 -0.0217 0.7669 0.055 Uiso 1 1 calc R . . .
H62B H 0.6312 -0.0518 0.7077 0.055 Uiso 1 1 calc R . . .
C623 C 0.6892(2) 0.04643(14) 0.7756(2) 0.0424(9) Uani 1 1 d . U . .
H62C H 0.6588 0.0429 0.8181 0.051 Uiso 1 1 calc R . . .
H62D H 0.6616 0.0670 0.7438 0.051 Uiso 1 1 calc R . . .
C624 C 0.7648(2) 0.06793(14) 0.7940(2) 0.0424(9) Uani 1 1 d . U . .
H62E H 0.7564 0.0978 0.8168 0.051 Uiso 1 1 calc R . . .
H62F H 0.7941 0.0733 0.7513 0.051 Uiso 1 1 calc R . . .
C631 C 0.9095(2) 0.31111(15) 0.5518(3) 0.0490(11) Uani 1 1 d . U . .
H63A H 0.9396 0.3381 0.5381 0.059 Uiso 1 1 calc R . . .
H63B H 0.9032 0.3119 0.6026 0.059 Uiso 1 1 calc R . . .
C633 C 0.7924(3) 0.35588(15) 0.5393(3) 0.0518(11) Uani 1 1 d . U . .
H63C H 0.8230 0.3828 0.5264 0.062 Uiso 1 1 calc R . . .
H63D H 0.7870 0.3557 0.5902 0.062 Uiso 1 1 calc R . . .
C634 C 0.7137(3) 0.35978(14) 0.5054(3) 0.0470(10) Uani 1 1 d . U . .
H63E H 0.6882 0.3878 0.5219 0.056 Uiso 1 1 calc R . . .
H63F H 0.7189 0.3619 0.4545 0.056 Uiso 1 1 calc R . . .
C641 C 0.5872(2) 0.32131(15) 0.4939(3) 0.0477(10) Uani 1 1 d . U . .
H64A H 0.5903 0.3236 0.4429 0.057 Uiso 1 1 calc R . . .
H64B H 0.5626 0.3494 0.5113 0.057 Uiso 1 1 calc R . . .
C643 C 0.7078(2) 0.27495(14) 0.5011(3) 0.0482(11) Uani 1 1 d . U . .
H64C H 0.7137 0.2753 0.4502 0.058 Uiso 1 1 calc R . . .
H64D H 0.6780 0.2477 0.5137 0.058 Uiso 1 1 calc R . . .
C644 C 0.7854(2) 0.27245(14) 0.5357(3) 0.0464(10) Uani 1 1 d . U . .
H64E H 0.7793 0.2712 0.5865 0.056 Uiso 1 1 calc R . . .
H64F H 0.8115 0.2442 0.5208 0.056 Uiso 1 1 calc R . . .
C651 C 0.5916(2) 0.06939(14) 0.1745(2) 0.0426(9) Uani 1 1 d . U . .
H65A H 0.5654 0.0711 0.2196 0.051 Uiso 1 1 calc R . . .
H65B H 0.5612 0.0500 0.1432 0.051 Uiso 1 1 calc R . . .
C653 C 0.6625(2) -0.00126(13) 0.2131(2) 0.0411(9) Uani 1 1 d . U . .
H65C H 0.6337 -0.0007 0.2569 0.049 Uiso 1 1 calc R . . .
H65D H 0.6347 -0.0204 0.1796 0.049 Uiso 1 1 calc R . . .
C654 C 0.7404(2) -0.02204(14) 0.2261(2) 0.0402(9) Uani 1 1 d . U . .
H65E H 0.7346 -0.0532 0.2452 0.048 Uiso 1 1 calc R . . .
H65F H 0.7679 -0.0244 0.1818 0.048 Uiso 1 1 calc R . . .
C661 C 0.8587(2) -0.01623(15) 0.2906(2) 0.0432(10) Uani 1 1 d . U . .
H66A H 0.8897 -0.0165 0.2482 0.052 Uiso 1 1 calc R . . .
H66B H 0.8497 -0.0483 0.3047 0.052 Uiso 1 1 calc R . . .
C663 C 0.7964(2) 0.05239(14) 0.2435(2) 0.0417(9) Uani 1 1 d . U . .
H66C H 0.8230 0.0488 0.1989 0.050 Uiso 1 1 calc R . . .
H66D H 0.8281 0.0714 0.2742 0.050 Uiso 1 1 calc R . . .
C664 C 0.7205(2) 0.07645(13) 0.2312(2) 0.0374(9) Uani 1 1 d . U . .
H66E H 0.6953 0.0816 0.2761 0.045 Uiso 1 1 calc R . . .
H66F H 0.7294 0.1066 0.2095 0.045 Uiso 1 1 calc R . . .
P1 P 0.70674(14) -0.00405(6) 1.00674(8) 0.0872(6) Uani 1 1 d . . . .
F1 F 0.70212(18) 0.04106(10) 0.95263(14) 0.0644(8) Uani 1 1 d . U . .
F2 F 0.6584(3) -0.03659(13) 0.94837(19) 0.1160(16) Uani 1 1 d . U . .
F3 F 0.6254(2) 0.01116(13) 1.04610(19) 0.0984(12) Uani 1 1 d . U . .
F4 F 0.7136(3) -0.04874(12) 1.06051(19) 0.1215(17) Uani 1 1 d . U . .
F5 F 0.75603(18) 0.03046(10) 1.06607(14) 0.0632(7) Uani 1 1 d . U . .
F6 F 0.7898(3) -0.01848(12) 0.96999(17) 0.0986(13) Uani 1 1 d . U . .
F7 F 0.6858(3) 0.35480(18) 0.7612(2) 0.1210(15) Uani 1 1 d D U . .
F8 F 0.5638(3) 0.34278(16) 0.7263(2) 0.1165(14) Uani 1 1 d D U . .
F9 F 0.6485(3) 0.37835(13) 0.6534(2) 0.1146(14) Uani 1 1 d D U . .
F10 F 0.6606(2) 0.30311(12) 0.6745(2) 0.0938(11) Uani 1 1 d D U . .
B1 B 0.6410(4) 0.3438(3) 0.7051(4) 0.0774(19) Uani 1 1 d D . . .
O2W O 0.8425(4) 0.3183(2) 0.3658(3) 0.144(3) Uani 1 1 d . U . .
H2WA H 0.8577 0.3220 0.4146 0.215 Uiso 1 1 d R . . .
H2WB H 0.7970 0.3349 0.3600 0.215 Uiso 1 1 d R . . .
B2 B 0.7339(3) 0.34104(18) 0.2378(3) 0.130(4) Uani 1 1 d . U A 1
F11 F 0.8029(4) 0.3627(3) 0.2184(6) 0.509(12) Uani 1 1 d G U A 1
F12 F 0.6732(5) 0.3603(3) 0.1991(4) 0.284(5) Uani 1 1 d G U A 1
F13 F 0.7388(6) 0.2931(2) 0.2236(5) 0.289(5) Uani 1 1 d G U A 1
F14 F 0.7209(4) 0.3478(3) 0.3101(3) 0.265(5) Uani 1 1 d G U A 1

loop_
_atom_site_aniso_label
_atom_site_aniso_U_11
_atom_site_aniso_U_22
_atom_site_aniso_U_33
_atom_site_aniso_U_23
_atom_site_aniso_U_13
_atom_site_aniso_U_12
Cu1 0.0418(4) 0.0370(4) 0.0450(4) 0.0058(3) 0.0019(3) 0.0011(2)
Cu2 0.0475(4) 0.0431(4) 0.0307(4) 0.0016(2) 0.0013(3) 0.0006(2)
Cu3 0.0437(4) 0.0357(4) 0.0451(4) -0.0030(3) 0.0024(3) 0.0010(2)
O1 0.0516(17) 0.0391(15) 0.0427(17) -0.0012(12) 0.0005(13) 0.0034(12)
O0AA 0.0513(17) 0.0514(17) 0.0318(15) 0.0055(12) 0.0022(12) 0.0040(13)
O3 0.0482(17) 0.0341(14) 0.0490(17) 0.0010(12) 0.0052(13) -0.0027(12)
O4 0.0424(16) 0.0435(16) 0.0503(17) 0.0047(13) 0.0044(13) -0.0007(12)
O5 0.0512(17) 0.0415(16) 0.0437(16) 0.0045(13) 0.0022(13) -0.0025(13)
O6 0.0477(16) 0.0479(17) 0.0339(15) -0.0011(12) 0.0026(12) -0.0040(13)
O213 0.074(2) 0.0367(16) 0.062(2) -0.0015(15) 0.0102(17) 0.0008(15)
O223 0.0466(16) 0.0583(18) 0.0287(15) 0.0062(13) 0.0027(12) 0.0070(13)
O233 0.113(3) 0.054(2) 0.059(2) 0.0107(17) 0.027(2) 0.038(2)
O243 0.069(2) 0.0442(17) 0.062(2) -0.0018(15) 0.0111(17) -0.0164(15)
O253 0.071(2) 0.0362(16) 0.062(2) 0.0020(14) 0.0098(17) 0.0048(14)
O263 0.0501(17) 0.0541(17) 0.0292(15) -0.0077(12) 0.0038(12) -0.0029(13)
N1P 0.044(2) 0.0405(19) 0.050(2) -0.0045(16) -0.0014(16) 0.0036(15)
N2P 0.044(2) 0.041(2) 0.049(2) -0.0006(16) -0.0081(16) -0.0020(14)
N3P 0.048(2) 0.0345(18) 0.053(2) 0.0026(16) -0.0006(16) -0.0027(15)
N212 0.0389(18) 0.0352(18) 0.056(2) -0.0010(16) 0.0019(16) 0.0002(14)
N222 0.046(2) 0.0412(19) 0.0297(18) 0.0033(14) -0.0002(15) -0.0042(15)
N232 0.062(2) 0.0393(19) 0.049(2) 0.0007(16) 0.0070(18) 0.0088(17)
N242 0.0427(19) 0.0368(18) 0.054(2) 0.0066(16) -0.0036(17) -0.0032(15)
N252 0.049(2) 0.0336(18) 0.054(2) 0.0048(16) -0.0008(16) 0.0023(15)
N262 0.050(2) 0.0358(18) 0.0317(18) -0.0005(13) 0.0000(15) 0.0026(14)
N612 0.0475(19) 0.0390(18) 0.0314(18) 0.0018(14) 0.0038(14) 0.0069(15)
N622 0.049(2) 0.0392(18) 0.0296(17) 0.0020(14) 0.0005(15) 0.0019(15)
N632 0.045(2) 0.0335(17) 0.054(2) 0.0032(15) 0.0009(16) -0.0021(14)
N642 0.045(2) 0.0371(18) 0.044(2) -0.0034(15) 0.0027(16) 0.0054(14)
N652 0.0416(18) 0.0366(17) 0.0287(17) -0.0003(13) 0.0032(13) -0.0009(14)
N662 0.050(2) 0.0360(17) 0.0310(18) 0.0024(14) 0.0025(15) 0.0021(14)
C11 0.035(2) 0.051(2) 0.042(2) -0.0069(18) -0.0066(17) -0.0001(17)
C11P 0.050(3) 0.065(3) 0.090(4) 0.013(3) 0.003(3) 0.000(2)
C12 0.044(2) 0.033(2) 0.041(2) -0.0015(17) 0.0016(17) -0.0064(16)
C12P 0.044(2) 0.050(3) 0.071(3) 0.000(2) 0.000(2) 0.005(2)
C13 0.040(2) 0.043(2) 0.045(2) -0.0035(18) -0.0053(18) -0.0070(17)
C13P 0.052(3) 0.048(3) 0.070(3) 0.002(2) 0.002(2) -0.003(2)
C14 0.033(2) 0.046(2) 0.048(2) 0.0104(18) -0.0027(17) 0.0053(16)
C15 0.037(2) 0.046(2) 0.046(2) 0.0038(18) -0.0011(17) 0.0030(17)
C16 0.043(2) 0.036(2) 0.038(2) 0.0048(17) -0.0003(17) 0.0114(16)
C21 0.030(2) 0.045(2) 0.052(3) -0.0045(18) -0.0074(18) -0.0016(16)
C21P 0.045(3) 0.100(4) 0.113(6) 0.014(4) 0.005(3) -0.001(3)
C22 0.041(2) 0.036(2) 0.033(2) -0.0014(16) 0.0018(16) -0.0084(16)
C22P 0.064(3) 0.053(3) 0.106(4) -0.012(3) 0.013(3) 0.012(3)
C23 0.036(2) 0.044(2) 0.048(2) -0.0123(18) -0.0069(18) -0.0039(17)
C23P 0.048(3) 0.062(3) 0.102(5) 0.010(3) 0.005(3) 0.008(2)
C24 0.036(2) 0.044(2) 0.053(3) 0.0107(19) -0.0015(18) 0.0068(17)
C25 0.038(2) 0.045(2) 0.045(2) 0.0057(18) -0.0061(18) 0.0035(17)
C26 0.041(2) 0.0326(19) 0.037(2) 0.0023(16) -0.0013(16) 0.0084(15)
C31 0.031(2) 0.056(3) 0.051(3) -0.0132(19) -0.0028(18) -0.0045(18)
C31P 0.050(3) 0.090(4) 0.098(5) -0.011(3) -0.015(3) 0.020(3)
C32 0.045(2) 0.034(2) 0.045(2) 0.0026(17) -0.0002(18) -0.0088(16)
C32P 0.059(3) 0.040(3) 0.117(5) 0.008(3) 0.010(3) 0.000(2)
C33 0.045(2) 0.047(2) 0.053(3) -0.0066(19) -0.004(2) -0.0028(19)
C33P 0.054(3) 0.068(3) 0.090(4) 0.018(3) -0.021(3) -0.020(2)
C34 0.041(2) 0.060(3) 0.050(3) 0.017(2) 0.0042(19) 0.002(2)
C35 0.039(2) 0.052(2) 0.051(3) 0.0135(19) -0.0006(19) 0.0048(19)
C36 0.047(2) 0.037(2) 0.044(2) 0.0013(17) -0.0008(18) 0.0085(17)
C41 0.036(2) 0.061(3) 0.047(2) -0.006(2) -0.0017(18) -0.0056(19)
C41P 0.065(3) 0.059(3) 0.073(4) -0.001(3) -0.020(3) 0.017(2)
C42 0.045(2) 0.035(2) 0.051(3) 0.0002(18) 0.0071(18) -0.0064(17)
C42P 0.064(3) 0.051(3) 0.087(4) 0.022(3) 0.000(3) -0.014(2)
C43 0.049(3) 0.056(3) 0.049(3) -0.008(2) 0.003(2) -0.007(2)
C43P 0.069(3) 0.055(3) 0.064(3) 0.003(2) -0.011(3) -0.017(2)
C44 0.051(3) 0.066(3) 0.047(3) 0.011(2) 0.006(2) 0.013(2)
C45 0.043(2) 0.057(3) 0.046(2) 0.008(2) 0.0008(19) 0.0073(19)
C46 0.041(2) 0.039(2) 0.049(2) 0.0091(18) 0.0020(18) 0.0125(17)
C51 0.040(2) 0.057(3) 0.044(2) -0.0017(19) -0.0087(18) 0.0032(19)
C51P 0.052(3) 0.045(3) 0.071(3) 0.009(2) -0.005(2) 0.005(2)
C52 0.054(2) 0.039(2) 0.040(2) -0.0038(17) 0.0071(18) -0.0126(18)
C52P 0.057(3) 0.045(2) 0.048(3) 0.010(2) 0.000(2) -0.010(2)
C53 0.043(2) 0.052(2) 0.054(3) 0.005(2) -0.0086(19) -0.0095(19)
C53P 0.057(3) 0.048(3) 0.054(3) 0.003(2) -0.010(2) -0.010(2)
C54 0.045(2) 0.057(3) 0.051(3) 0.002(2) -0.004(2) 0.012(2)
C55 0.048(2) 0.050(2) 0.048(2) 0.000(2) -0.0095(19) 0.0089(19)
C56 0.048(2) 0.045(2) 0.044(2) 0.0061(19) 0.0087(19) 0.0111(18)
C61 0.041(2) 0.043(2) 0.045(2) -0.0038(18) -0.0059(18) 0.0021(17)
C62 0.048(2) 0.039(2) 0.034(2) -0.0036(16) 0.0014(17) -0.0096(17)
C63 0.035(2) 0.041(2) 0.053(3) -0.0043(18) -0.0037(18) -0.0079(16)
C64 0.033(2) 0.046(2) 0.052(3) 0.0020(19) -0.0008(18) 0.0070(17)
C65 0.040(2) 0.048(2) 0.046(2) 0.0074(18) -0.0025(18) 0.0041(18)
C66 0.049(2) 0.039(2) 0.039(2) 0.0047(17) 0.0032(18) 0.0125(17)
C211 0.037(2) 0.045(2) 0.052(3) -0.0135(19) 0.0027(19) -0.0030(17)
C221 0.042(2) 0.038(2) 0.039(2) 0.0035(17) -0.0063(17) -0.0058(17)
C231 0.042(2) 0.044(2) 0.054(3) -0.0064(19) 0.002(2) 0.0034(18)
C241 0.048(2) 0.043(2) 0.050(3) 0.0163(19) 0.000(2) -0.0012(18)
C251 0.045(2) 0.040(2) 0.047(3) 0.0108(18) -0.0008(19) 0.0002(18)
C261 0.047(2) 0.035(2) 0.039(2) -0.0010(17) -0.0015(18) 0.0037(17)
C411 0.056(3) 0.068(3) 0.049(3) -0.008(2) 0.003(2) -0.007(2)
C421 0.055(3) 0.050(3) 0.065(3) 0.003(2) 0.012(2) 0.002(2)
C431 0.090(4) 0.064(3) 0.055(3) -0.004(3) 0.007(3) -0.002(3)
C441 0.072(4) 0.082(4) 0.057(3) 0.006(3) 0.017(3) 0.005(3)
C451 0.065(3) 0.063(3) 0.052(3) 0.006(2) 0.001(2) 0.011(2)
C461 0.050(3) 0.048(3) 0.064(3) 0.004(2) 0.011(2) 0.0019(19)
C611 0.048(2) 0.047(2) 0.047(3) -0.0001(19) -0.008(2) 0.0088(19)
C613 0.060(3) 0.040(2) 0.039(2) 0.0021(18) -0.002(2) 0.0082(19)
C614 0.070(3) 0.037(2) 0.037(2) 0.0023(18) -0.007(2) 0.004(2)
C621 0.058(3) 0.044(2) 0.034(2) 0.0017(17) 0.0035(19) -0.0107(19)
C623 0.052(2) 0.038(2) 0.036(2) -0.0028(17) 0.0001(18) 0.0037(18)
C624 0.051(2) 0.040(2) 0.037(2) -0.0002(18) -0.0034(18) 0.0064(18)
C631 0.041(2) 0.045(2) 0.061(3) 0.003(2) -0.004(2) -0.0065(18)
C633 0.057(3) 0.037(2) 0.061(3) 0.000(2) 0.003(2) 0.0017(19)
C634 0.057(3) 0.031(2) 0.053(3) 0.0006(18) 0.002(2) 0.0050(18)
C641 0.044(2) 0.043(2) 0.056(3) 0.000(2) 0.001(2) 0.0072(18)
C643 0.044(2) 0.031(2) 0.069(3) -0.005(2) 0.006(2) -0.0013(17)
C644 0.038(2) 0.037(2) 0.065(3) 0.001(2) 0.0035(19) 0.0003(17)
C651 0.040(2) 0.043(2) 0.045(2) 0.0027(18) -0.0004(18) -0.0024(17)
C653 0.054(2) 0.033(2) 0.037(2) -0.0014(17) 0.0023(18) -0.0019(17)
C654 0.050(2) 0.037(2) 0.034(2) -0.0019(17) 0.0033(18) 0.0037(17)
C661 0.046(2) 0.049(2) 0.035(2) -0.0008(18) 0.0019(18) 0.0124(18)
C663 0.050(2) 0.038(2) 0.037(2) 0.0012(17) 0.0014(18) 0.0008(17)
C664 0.049(2) 0.0314(19) 0.032(2) 0.0011(16) 0.0008(17) -0.0026(16)
P1 0.1534(18) 0.0597(9) 0.0487(9) -0.0028(7) 0.0231(10) 0.0082(10)
F1 0.089(2) 0.0573(16) 0.0469(16) -0.0024(13) 0.0119(14) 0.0027(15)
F2 0.207(5) 0.081(2) 0.061(2) -0.0099(19) 0.018(3) -0.034(3)
F3 0.127(3) 0.106(3) 0.062(2) -0.0127(19) 0.026(2) -0.039(2)
F4 0.242(6) 0.067(2) 0.055(2) -0.0089(17) 0.020(3) -0.002(3)
F5 0.089(2) 0.0610(17) 0.0394(15) 0.0009(12) 0.0150(14) 0.0054(14)
F6 0.162(4) 0.085(2) 0.0491(18) 0.0115(16) 0.032(2) 0.059(2)
F7 0.112(3) 0.159(4) 0.092(3) -0.033(3) 0.004(3) 0.000(3)
F8 0.128(4) 0.134(4) 0.088(3) -0.013(3) 0.021(3) -0.031(3)
F9 0.158(4) 0.081(3) 0.105(3) -0.006(2) 0.042(3) -0.010(3)
F10 0.125(3) 0.073(2) 0.083(3) -0.0061(19) -0.010(2) -0.002(2)
B1 0.089(5) 0.085(5) 0.059(4) -0.005(4) 0.013(4) -0.018(4)
O2W 0.154(6) 0.190(6) 0.087(4) 0.033(4) 0.016(4) 0.082(5)
B2 0.104(7) 0.125(7) 0.162(9) -0.056(7) 0.048(6) -0.058(6)
F11 0.243(9) 0.365(13) 0.92(3) 0.02(2) 0.275(16) -0.081(11)
F12 0.310(10) 0.259(9) 0.284(10) 0.077(9) 0.043(8) 0.012(8)
F13 0.332(13) 0.219(6) 0.315(12) -0.053(8) 0.059(10) 0.008(7)
F14 0.126(5) 0.429(13) 0.240(7) -0.190(8) -0.033(5) 0.028(6)

loop_
_atom_type_symbol
_atom_type_description
_atom_type_scat_dispersion_real
_atom_type_scat_dispersion_imag
_atom_type_scat_source
C C 0.0181 0.0091 'International Tables Vol C Tables 4.2.6.8 and 6.1.1.4'
H H 0.0000 0.0000 'International Tables Vol C Tables 4.2.6.8 and 6.1.1.4'
B B 0.0090 0.0039 'International Tables Vol C Tables 4.2.6.8 and 6.1.1.4'
Cu Cu -1.9646 0.5888 'International Tables Vol C Tables 4.2.6.8 and 6.1.1.4'
F F 0.0727 0.0534 'International Tables Vol C Tables 4.2.6.8 and 6.1.1.4'
N N 0.0311 0.0180 'International Tables Vol C Tables 4.2.6.8 and 6.1.1.4'
O O 0.0492 0.0322 'International Tables Vol C Tables 4.2.6.8 and 6.1.1.4'
P P 0.2955 0.4335 'International Tables Vol C Tables 4.2.6.8 and 6.1.1.4'

loop_
_geom_angle_atom_site_label_1
_geom_angle_atom_site_label_2
_geom_angle_atom_site_label_3
_geom_angle
O4 Cu1 N1P 93.03(13)
O4 Cu1 N242 90.21(14)
O4 Cu1 N252 88.12(14)
O5 Cu1 O4 174.96(13)
O5 Cu1 N1P 92.01(13)
O5 Cu1 N242 88.39(14)
O5 Cu1 N252 90.91(14)
N242 Cu1 N1P 103.47(14)
N252 Cu1 N1P 103.79(14)
N252 Cu1 N242 152.74(15)
O0AA Cu2 O6 179.46(14)
O0AA Cu2 N2P 88.80(13)
O0AA Cu2 N222 90.31(13)
O0AA Cu2 N262 89.75(13)
O6 Cu2 N2P 90.77(13)
O6 Cu2 N222 89.64(13)
O6 Cu2 N262 90.72(13)
N222 Cu2 N2P 121.07(13)
N222 Cu2 N262 126.41(14)
N262 Cu2 N2P 112.51(12)
O1 Cu3 O3 175.31(13)
O1 Cu3 N3P 92.99(13)
O1 Cu3 N212 90.21(14)
O1 Cu3 N232 88.77(14)
O3 Cu3 N3P 91.66(13)
O3 Cu3 N212 88.22(14)
O3 Cu3 N232 90.71(14)
N212 Cu3 N3P 101.74(14)
N232 Cu3 N3P 104.12(15)
N232 Cu3 N212 154.14(16)
C11 O1 Cu3 129.8(3)
C12 O0AA Cu2 129.3(3)
C13 O3 Cu3 128.8(3)
C14 O4 Cu1 129.1(3)
C15 O5 Cu1 128.8(3)
C16 O6 Cu2 128.6(3)
N212 O213 H213 109.5
N222 O223 H223 109.5
N232 O233 H233 109.5
N242 O243 H243 109.5
N252 O253 H253 109.5
N262 O263 H263 109.5
C11P N1P Cu1 121.7(3)
C51P N1P Cu1 121.2(3)
C51P N1P C11P 117.0(4)
C12P N2P Cu2 122.0(3)
C12P N2P C52P 117.6(4)
C52P N2P Cu2 120.3(3)
C13P N3P Cu3 122.8(3)
C13P N3P C53P 115.4(4)
C53P N3P Cu3 121.7(3)
O213 N212 Cu3 117.5(3)
C211 N212 Cu3 128.6(3)
C211 N212 O213 113.5(4)
O223 N222 Cu2 120.2(2)
C221 N222 Cu2 128.2(3)
C221 N222 O223 111.6(3)
O233 N232 Cu3 118.4(3)
C231 N232 Cu3 127.1(3)
C231 N232 O233 114.4(4)
O243 N242 Cu1 117.0(3)
C241 N242 Cu1 128.7(3)
C241 N242 O243 113.9(4)
O253 N252 Cu1 118.5(3)
C251 N252 Cu1 128.3(3)
C251 N252 O253 113.1(3)
O263 N262 Cu2 121.0(2)
C261 N262 Cu2 126.7(3)
C261 N262 O263 112.3(3)
C611 N612 H612 107.8
C613 N612 H612 107.8
C613 N612 C611 110.3(3)
C613 N612 C624 109.7(3)
C624 N612 H612 107.8
C624 N612 C611 113.2(3)
C614 N622 C621 109.4(3)
C614 N622 C623 109.4(3)
C623 N622 C621 110.7(3)
C633 N632 C631 108.9(3)
C644 N632 C631 110.9(3)
C644 N632 C633 109.4(3)
C634 N642 H642 107.9
C634 N642 C641 110.9(3)
C641 N642 H642 107.9
C643 N642 H642 107.9
C643 N642 C634 109.3(3)
C643 N642 C641 112.7(3)
C651 N652 H652 107.7
C651 N652 C653 110.7(3)
C653 N652 H652 107.7
C664 N652 H652 107.7
C664 N652 C651 112.5(3)
C664 N652 C653 110.3(3)
C654 N662 C661 109.6(3)
C663 N662 C654 107.9(3)
C663 N662 C661 111.1(3)
O1 C11 C21 123.9(4)
O1 C11 C61 119.7(4)
C21 C11 C61 116.4(4)
N1P C11P H11P 118.8
N1P C11P C21P 122.3(5)
C21P C11P H11P 118.8
O0AA C12 C22 124.9(4)
O0AA C12 C62 118.0(4)
C22 C12 C62 117.1(4)
N2P C12P H12P 118.6
N2P C12P C22P 122.7(5)
C22P C12P H12P 118.6
O3 C13 C23 122.5(4)
O3 C13 C63 120.3(4)
C63 C13 C23 117.1(4)
N3P C13P H13P 118.2
N3P C13P C23P 123.6(5)
C23P C13P H13P 118.2
O4 C14 C24 123.2(4)
O4 C14 C64 119.6(4)
C64 C14 C24 117.1(4)
O5 C15 C25 124.1(4)
O5 C15 C65 120.1(4)
C65 C15 C25 115.8(4)
O6 C16 C26 124.4(4)
O6 C16 C66 118.4(4)
C66 C16 C26 117.2(4)
C11 C21 C211 122.7(4)
C31 C21 C11 120.1(4)
C31 C21 C211 117.2(4)
C11P C21P H21P 120.0
C31P C21P C11P 120.0(6)
C31P C21P H21P 120.0
C12 C22 C221 122.5(4)
C32 C22 C12 120.4(4)
C32 C22 C221 117.1(4)
C12P C22P H22P 120.5
C12P C22P C32P 118.9(6)
C32P C22P H22P 120.5
C33 C23 C13 119.3(4)
C33 C23 C231 118.2(4)
C231 C23 C13 122.5(4)
C13P C23P H23P 120.6
C33P C23P C13P 118.8(5)
C33P C23P H23P 120.6
C14 C24 C241 122.5(4)
C34 C24 C14 119.4(4)
C34 C24 C241 118.1(4)
C15 C25 C251 122.4(4)
C35 C25 C15 120.4(4)
C35 C25 C251 117.1(4)
C16 C26 C261 123.5(4)
C36 C26 C16 119.0(4)
C36 C26 C261 117.4(4)
C21 C31 H31 118.3
C41 C31 C21 123.4(4)
C41 C31 H31 118.3
C21P C31P H31P 120.7
C21P C31P C41P 118.7(5)
C41P C31P H31P 120.7
C22 C32 H32 118.8
C42 C32 C22 122.4(4)
C42 C32 H32 118.8
C22P C32P H32P 120.5
C42P C32P C22P 118.9(5)
C42P C32P H32P 120.5
C23 C33 H33 118.5
C43 C33 C23 122.9(4)
C43 C33 H33 118.5
C23P C33P H33P 120.6
C23P C33P C43P 118.8(5)
C43P C33P H33P 120.6
C24 C34 H34 118.5
C44 C34 C24 123.0(4)
C44 C34 H34 118.5
C25 C35 H35 118.0
C45 C35 C25 123.9(4)
C45 C35 H35 118.0
C26 C36 H36 118.5
C46 C36 C26 123.1(4)
C46 C36 H36 118.5
C31 C41 C51 116.2(4)
C31 C41 C411 122.6(4)
C51 C41 C411 121.2(4)
C31P C41P H41P 121.3
C51P C41P C31P 117.4(5)
C51P C41P H41P 121.3
C32 C42 C52 116.8(4)
C32 C42 C421 121.3(4)
C52 C42 C421 121.9(4)
C32P C42P H42P 120.8
C52P C42P C32P 118.5(5)
C52P C42P H42P 120.8
C33 C43 C53 117.4(4)
C33 C43 C431 121.3(5)
C53 C43 C431 121.3(5)
C33P C43P H43P 121.0
C53P C43P C33P 118.0(5)
C53P C43P H43P 121.0
C34 C44 C54 116.8(4)
C34 C44 C441 121.9(5)
C54 C44 C441 121.3(5)
C35 C45 C55 115.8(4)
C35 C45 C451 122.7(4)
C55 C45 C451 121.5(5)
C36 C46 C56 116.8(4)
C36 C46 C461 121.6(4)
C56 C46 C461 121.6(4)
C41 C51 H51 118.7
C61 C51 C41 122.6(4)
C61 C51 H51 118.7
N1P C51P C41P 124.6(5)
N1P C51P H51P 117.7
C41P C51P H51P 117.7
C42 C52 H52 118.4
C62 C52 C42 123.2(4)
C62 C52 H52 118.4
N2P C52P C42P 123.3(5)
N2P C52P H52P 118.3
C42P C52P H52P 118.3
C43 C53 H53 118.8
C43 C53 C63 122.5(4)
C63 C53 H53 118.8
N3P C53P C43P 125.3(5)
N3P C53P H53P 117.4
C43P C53P H53P 117.4
C44 C54 H54 118.5
C64 C54 C44 122.9(5)
C64 C54 H54 118.5
C45 C55 H55 118.8
C65 C55 C45 122.5(4)
C65 C55 H55 118.8
C46 C56 H56 118.8
C66 C56 C46 122.4(4)
C66 C56 H56 118.8
C11 C61 C611 119.5(4)
C51 C61 C11 121.3(4)
C51 C61 C611 119.2(4)
C12 C62 C621 117.4(4)
C52 C62 C12 120.0(4)
C52 C62 C621 122.6(4)
C13 C63 C631 120.2(4)
C53 C63 C13 120.7(4)
C53 C63 C631 119.1(4)
C14 C64 C641 119.8(4)
C54 C64 C14 120.8(4)
C54 C64 C641 119.4(4)
C15 C65 C651 119.9(4)
C55 C65 C15 121.6(4)
C55 C65 C651 118.3(4)
C16 C66 C661 117.6(4)
C56 C66 C16 121.5(4)
C56 C66 C661 120.9(4)
N212 C211 C21 124.2(4)
N212 C211 H211 117.9
C21 C211 H211 117.9
N222 C221 C22 123.2(4)
N222 C221 H221 118.4
C22 C221 H221 118.4
N232 C231 C23 126.5(4)
N232 C231 H231 116.7
C23 C231 H231 116.7
N242 C241 C24 125.1(4)
N242 C241 H241 117.4
C24 C241 H241 117.4
N252 C251 C25 124.4(4)
N252 C251 H251 117.8
C25 C251 H251 117.8
N262 C261 C26 124.2(4)
N262 C261 H261 117.9
C26 C261 H261 117.9
C41 C411 H41A 109.5
C41 C411 H41B 109.5
C41 C411 H41C 109.5
H41A C411 H41B 109.5
H41A C411 H41C 109.5
H41B C411 H41C 109.5
C42 C421 H42A 109.5
C42 C421 H42B 109.5
C42 C421 H42C 109.5
H42A C421 H42B 109.5
H42A C421 H42C 109.5
H42B C421 H42C 109.5
C43 C431 H43A 109.5
C43 C431 H43B 109.5
C43 C431 H43C 109.5
H43A C431 H43B 109.5
H43A C431 H43C 109.5
H43B C431 H43C 109.5
C44 C441 H44A 109.5
C44 C441 H44B 109.5
C44 C441 H44C 109.5
H44A C441 H44B 109.5
H44A C441 H44C 109.5
H44B C441 H44C 109.5
C45 C451 H45A 109.5
C45 C451 H45B 109.5
C45 C451 H45C 109.5
H45A C451 H45B 109.5
H45A C451 H45C 109.5
H45B C451 H45C 109.5
C46 C461 H46A 109.5
C46 C461 H46B 109.5
C46 C461 H46C 109.5
H46A C461 H46B 109.5
H46A C461 H46C 109.5
H46B C461 H46C 109.5
N612 C611 C61 111.3(3)
N612 C611 H61A 109.4
N612 C611 H61B 109.4
C61 C611 H61A 109.4
C61 C611 H61B 109.4
H61A C611 H61B 108.0
N612 C613 H61C 109.6
N612 C613 H61D 109.6
N612 C613 C614 110.5(4)
H61C C613 H61D 108.1
C614 C613 H61C 109.6
C614 C613 H61D 109.6
N622 C614 C613 111.2(3)
N622 C614 H61E 109.4
N622 C614 H61F 109.4
C613 C614 H61E 109.4
C613 C614 H61F 109.4
H61E C614 H61F 108.0
N622 C621 C62 111.8(3)
N622 C621 H62A 109.3
N622 C621 H62B 109.3
C62 C621 H62A 109.3
C62 C621 H62B 109.3
H62A C621 H62B 107.9
N622 C623 H62C 109.3
N622 C623 H62D 109.3
N622 C623 C624 111.5(3)
H62C C623 H62D 108.0
C624 C623 H62C 109.3
C624 C623 H62D 109.3
N612 C624 H62E 109.6
N612 C624 H62F 109.6
C623 C624 N612 110.4(3)
C623 C624 H62E 109.6
C623 C624 H62F 109.6
H62E C624 H62F 108.1
N632 C631 H63A 109.6
N632 C631 H63B 109.6
C63 C631 N632 110.4(4)
C63 C631 H63A 109.6
C63 C631 H63B 109.6
H63A C631 H63B 108.1
N632 C633 H63C 109.4
N632 C633 H63D 109.4
N632 C633 C634 111.2(4)
H63C C633 H63D 108.0
C634 C633 H63C 109.4
C634 C633 H63D 109.4
N642 C634 C633 109.4(3)
N642 C634 H63E 109.8
N642 C634 H63F 109.8
C633 C634 H63E 109.8
C633 C634 H63F 109.8
H63E C634 H63F 108.2
N642 C641 C64 111.2(3)
N642 C641 H64A 109.4
N642 C641 H64B 109.4
C64 C641 H64A 109.4
C64 C641 H64B 109.4
H64A C641 H64B 108.0
N642 C643 H64C 109.6
N642 C643 H64D 109.6
N642 C643 C644 110.1(3)
H64C C643 H64D 108.2
C644 C643 H64C 109.6
C644 C643 H64D 109.6
N632 C644 C643 110.7(3)
N632 C644 H64E 109.5
N632 C644 H64F 109.5
C643 C644 H64E 109.5
C643 C644 H64F 109.5
H64E C644 H64F 108.1
N652 C651 C65 110.6(3)
N652 C651 H65A 109.5
N652 C651 H65B 109.5
C65 C651 H65A 109.5
C65 C651 H65B 109.5
H65A C651 H65B 108.1
N652 C653 H65C 109.5
N652 C653 H65D 109.5
H65C C653 H65D 108.1
C654 C653 N652 110.7(3)
C654 C653 H65C 109.5
C654 C653 H65D 109.5
N662 C654 C653 111.1(3)
N662 C654 H65E 109.4
N662 C654 H65F 109.4
C653 C654 H65E 109.4
C653 C654 H65F 109.4
H65E C654 H65F 108.0
N662 C661 C66 111.1(3)
N662 C661 H66A 109.4
N662 C661 H66B 109.4
C66 C661 H66A 109.4
C66 C661 H66B 109.4
H66A C661 H66B 108.0
N662 C663 H66C 109.5
N662 C663 H66D 109.5
N662 C663 C664 110.8(3)
H66C C663 H66D 108.1
C664 C663 H66C 109.5
C664 C663 H66D 109.5
N652 C664 C663 111.0(3)
N652 C664 H66E 109.4
N652 C664 H66F 109.4
C663 C664 H66E 109.4
C663 C664 H66F 109.4
H66E C664 H66F 108.0
F1 P1 F2 90.16(19)
F1 P1 F3 91.8(2)
F1 P1 F5 88.78(16)
F1 P1 F6 88.69(17)
F2 P1 F5 178.9(2)
F3 P1 F2 90.8(2)
F3 P1 F5 88.94(18)
F4 P1 F1 178.6(3)
F4 P1 F2 90.6(2)
F4 P1 F3 89.4(2)
F4 P1 F5 90.44(19)
F4 P1 F6 90.1(2)
F6 P1 F2 91.3(2)
F6 P1 F3 177.9(3)
F6 P1 F5 89.0(2)
F7 B1 F8 109.4(5)
F7 B1 F9 109.3(6)
F9 B1 F8 107.8(6)
F10 B1 F7 113.1(6)
F10 B1 F8 110.3(5)
F10 B1 F9 106.8(5)
H2WA O2W H2WB 106.8
F11 B2 F13 109.4
F12 B2 F11 109.5
F12 B2 F13 109.4
F12 B2 F14 109.5
F14 B2 F11 109.5
F14 B2 F13 109.4

loop_
_geom_bond_atom_site_label_1
_geom_bond_atom_site_label_2
_geom_bond_distance
Cu1 O4 1.944(3)
Cu1 O5 1.933(3)
Cu1 N1P 2.283(4)
Cu1 N242 1.970(4)
Cu1 N252 1.962(4)
Cu2 O0AA 1.897(3)
Cu2 O6 1.902(3)
Cu2 N2P 2.179(4)
Cu2 N222 2.019(3)
Cu2 N262 2.037(3)
Cu3 O1 1.929(3)
Cu3 O3 1.937(3)
Cu3 N3P 2.295(4)
Cu3 N212 1.979(4)
Cu3 N232 1.979(4)
O1 C11 1.301(5)
O0AA C12 1.305(5)
O3 C13 1.321(5)
O4 C14 1.322(5)
O5 C15 1.310(5)
O6 C16 1.318(5)
O213 H213 0.8200
O213 N212 1.401(4)
O223 H223 0.8200
O223 N222 1.399(4)
O233 H233 0.8200
O233 N232 1.389(5)
O243 H243 0.8200
O243 N242 1.410(4)
O253 H253 0.8200
O253 N252 1.391(4)
O263 H263 0.8200
O263 N262 1.404(4)
N1P C11P 1.335(6)
N1P C51P 1.329(6)
N2P C12P 1.331(6)
N2P C52P 1.357(6)
N3P C13P 1.328(6)
N3P C53P 1.329(6)
N212 C211 1.271(5)
N222 C221 1.269(5)
N232 C231 1.266(6)
N242 C241 1.264(6)
N252 C251 1.290(6)
N262 C261 1.276(5)
N612 H612 0.9800
N612 C611 1.514(5)
N612 C613 1.500(5)
N612 C624 1.504(5)
N622 C614 1.472(5)
N622 C621 1.479(5)
N622 C623 1.472(5)
N632 C631 1.507(5)
N632 C633 1.471(5)
N632 C644 1.467(5)
N642 H642 0.9800
N642 C634 1.501(5)
N642 C641 1.505(5)
N642 C643 1.487(5)
N652 H652 0.9800
N652 C651 1.507(5)
N652 C653 1.512(5)
N652 C664 1.499(5)
N662 C654 1.469(5)
N662 C661 1.470(5)
N662 C663 1.463(5)
C11 C21 1.417(6)
C11 C61 1.420(6)
C11P H11P 0.9300
C11P C21P 1.368(8)
C12 C22 1.416(6)
C12 C62 1.430(6)
C12P H12P 0.9300
C12P C22P 1.382(7)
C13 C23 1.440(6)
C13 C63 1.406(6)
C13P H13P 0.9300
C13P C23P 1.375(7)
C14 C24 1.422(6)
C14 C64 1.420(6)
C15 C25 1.425(6)
C15 C65 1.416(6)
C16 C26 1.421(6)
C16 C66 1.413(6)
C21 C31 1.401(6)
C21 C211 1.455(6)
C21P H21P 0.9300
C21P C31P 1.360(9)
C22 C32 1.400(6)
C22 C221 1.473(6)
C22P H22P 0.9300
C22P C32P 1.390(9)
C23 C33 1.408(7)
C23 C231 1.429(6)
C23P H23P 0.9300
C23P C33P 1.360(8)
C24 C34 1.406(7)
C24 C241 1.449(6)
C25 C35 1.388(6)
C25 C251 1.453(6)
C26 C36 1.400(6)
C26 C261 1.445(6)
C31 H31 0.9300
C31 C41 1.377(7)
C31P H31P 0.9300
C31P C41P 1.388(8)
C32 H32 0.9300
C32 C42 1.385(6)
C32P H32P 0.9300
C32P C42P 1.382(8)
C33 H33 0.9300
C33 C43 1.373(7)
C33P H33P 0.9300
C33P C43P 1.370(8)
C34 H34 0.9300
C34 C44 1.380(7)
C35 H35 0.9300
C35 C45 1.383(7)
C36 H36 0.9300
C36 C46 1.387(6)
C41 C51 1.401(6)
C41 C411 1.509(6)
C41P H41P 0.9300
C41P C51P 1.367(7)
C42 C52 1.395(6)
C42 C421 1.523(6)
C42P H42P 0.9300
C42P C52P 1.369(7)
C43 C53 1.388(6)
C43 C431 1.530(7)
C43P H43P 0.9300
C43P C53P 1.355(7)
C44 C54 1.393(7)
C44 C441 1.516(7)
C45 C55 1.399(6)
C45 C451 1.497(6)
C46 C56 1.388(6)
C46 C461 1.521(6)
C51 H51 0.9300
C51 C61 1.380(6)
C51P H51P 0.9300
C52 H52 0.9300
C52 C62 1.378(6)
C52P H52P 0.9300
C53 H53 0.9300
C53 C63 1.397(6)
C53P H53P 0.9300
C54 H54 0.9300
C54 C64 1.372(6)
C55 H55 0.9300
C55 C65 1.389(6)
C56 H56 0.9300
C56 C66 1.365(6)
C61 C611 1.517(6)
C62 C621 1.509(6)
C63 C631 1.505(6)
C64 C641 1.515(6)
C65 C651 1.509(6)
C66 C661 1.533(6)
C211 H211 0.9300
C221 H221 0.9300
C231 H231 0.9300
C241 H241 0.9300
C251 H251 0.9300
C261 H261 0.9300
C411 H41A 0.9600
C411 H41B 0.9600
C411 H41C 0.9600
C421 H42A 0.9600
C421 H42B 0.9600
C421 H42C 0.9600
C431 H43A 0.9600
C431 H43B 0.9600
C431 H43C 0.9600
C441 H44A 0.9600
C441 H44B 0.9600
C441 H44C 0.9600
C451 H45A 0.9600
C451 H45B 0.9600
C451 H45C 0.9600
C461 H46A 0.9600
C461 H46B 0.9600
C461 H46C 0.9600
C611 H61A 0.9700
C611 H61B 0.9700
C613 H61C 0.9700
C613 H61D 0.9700
C613 C614 1.509(6)
C614 H61E 0.9700
C614 H61F 0.9700
C621 H62A 0.9700
C621 H62B 0.9700
C623 H62C 0.9700
C623 H62D 0.9700
C623 C624 1.496(6)
C624 H62E 0.9700
C624 H62F 0.9700
C631 H63A 0.9700
C631 H63B 0.9700
C633 H63C 0.9700
C633 H63D 0.9700
C633 C634 1.519(7)
C634 H63E 0.9700
C634 H63F 0.9700
C641 H64A 0.9700
C641 H64B 0.9700
C643 H64C 0.9700
C643 H64D 0.9700
C643 C644 1.505(6)
C644 H64E 0.9700
C644 H64F 0.9700
C651 H65A 0.9700
C651 H65B 0.9700
C653 H65C 0.9700
C653 H65D 0.9700
C653 C654 1.503(6)
C654 H65E 0.9700
C654 H65F 0.9700
C661 H66A 0.9700
C661 H66B 0.9700
C663 H66C 0.9700
C663 H66D 0.9700
C663 C664 1.510(6)
C664 H66E 0.9700
C664 H66F 0.9700
P1 F1 1.653(3)
P1 F2 1.675(4)
P1 F3 1.661(5)
P1 F4 1.642(4)
P1 F5 1.726(4)
P1 F6 1.660(4)
F7 B1 1.355(8)
F8 B1 1.405(8)
F9 B1 1.400(8)
F10 B1 1.348(8)
O2W H2WA 0.9677
O2W H2WB 0.9327
B2 F11 1.4025
B2 F12 1.4009
B2 F13 1.4045
B2 F14 1.4022

loop_
_geom_torsion_atom_site_label_1
_geom_torsion_atom_site_label_2
_geom_torsion_atom_site_label_3
_geom_torsion_atom_site_label_4
_geom_torsion
Cu1 O4 C14 C24 -11.2(6)
Cu1 O4 C14 C64 169.8(3)
Cu1 O5 C15 C25 -9.5(6)
Cu1 O5 C15 C65 170.4(3)
Cu1 N1P C11P C21P -178.0(5)
Cu1 N1P C51P C41P 177.4(4)
Cu1 N242 C241 C24 -8.5(7)
Cu1 N252 C251 C25 -2.3(6)
Cu2 O0AA C12 C22 12.6(6)
Cu2 O0AA C12 C62 -167.7(3)
Cu2 O6 C16 C26 12.5(5)
Cu2 O6 C16 C66 -167.2(3)
Cu2 N2P C12P C22P 177.5(4)
Cu2 N2P C52P C42P -175.6(4)
Cu2 N222 C221 C22 0.9(6)
Cu2 N262 C261 C26 -0.2(6)
Cu3 O1 C11 C21 -7.1(6)
Cu3 O1 C11 C61 172.6(3)
Cu3 O3 C13 C23 -14.7(6)
Cu3 O3 C13 C63 168.0(3)
Cu3 N3P C13P C23P 178.0(4)
Cu3 N3P C53P C43P -178.9(4)
Cu3 N212 C211 C21 -6.6(6)
Cu3 N232 C231 C23 -4.5(7)
O1 C11 C21 C31 -178.5(4)
O1 C11 C21 C211 2.1(6)
O1 C11 C61 C51 178.5(4)
O1 C11 C61 C611 -1.7(6)
O0AA C12 C22 C32 179.9(4)
O0AA C12 C22 C221 0.1(6)
O0AA C12 C62 C52 178.3(4)
O0AA C12 C62 C621 -1.7(5)
O3 C13 C23 C33 -177.5(4)
O3 C13 C23 C231 1.9(6)
O3 C13 C63 C53 178.1(4)
O3 C13 C63 C631 -1.9(6)
O4 C14 C24 C34 -177.5(4)
O4 C14 C24 C241 3.2(6)
O4 C14 C64 C54 177.8(4)
O4 C14 C64 C641 -2.8(6)
O5 C15 C25 C35 -179.3(4)
O5 C15 C25 C251 -1.6(7)
O5 C15 C65 C55 179.1(4)
O5 C15 C65 C651 -4.8(6)
O6 C16 C26 C36 179.5(4)
O6 C16 C26 C261 1.2(6)
O6 C16 C66 C56 -179.9(4)
O6 C16 C66 C661 -0.7(5)
O213 N212 C211 C21 -179.8(4)
O223 N222 C221 C22 -178.4(3)
O233 N232 C231 C23 179.8(4)
O243 N242 C241 C24 179.2(4)
O253 N252 C251 C25 -177.9(4)
O263 N262 C261 C26 -179.0(3)
N1P C11P C21P C31P 1.9(11)
N2P Cu2 O0AA C12 -134.9(3)
N2P C12P C22P C32P -1.4(8)
N3P C13P C23P C33P 1.7(9)
N222 Cu2 O0AA C12 -13.8(3)
N262 Cu2 O0AA C12 112.6(3)
N612 C613 C614 N622 57.9(5)
N622 C623 C624 N612 -58.3(4)
N632 C633 C634 N642 58.1(5)
N642 C643 C644 N632 -60.0(5)
N652 C653 C654 N662 58.1(4)
N662 C663 C664 N652 -58.5(4)
C11 C21 C31 C41 -1.4(6)
C11 C21 C211 N212 5.0(6)
C11 C61 C611 N612 -96.4(5)
C11P N1P C51P C41P -0.8(8)
C11P C21P C31P C41P -3.5(11)
C12 C22 C32 C42 1.9(6)
C12 C22 C221 N222 -6.7(6)
C12 C62 C621 N622 69.1(5)
C12P N2P C52P C42P 1.4(6)
C12P C22P C32P C42P 0.3(8)
C13 C23 C33 C43 0.0(7)
C13 C23 C231 N232 8.1(7)
C13 C63 C631 N632 -105.3(5)
C13P N3P C53P C43P -1.2(7)
C13P C23P C33P C43P -2.7(9)
C14 C24 C34 C44 -1.0(7)
C14 C24 C241 N242 6.9(7)
C14 C64 C641 N642 -99.0(5)
C15 C25 C35 C45 -0.6(7)
C15 C25 C251 N252 7.6(7)
C15 C65 C651 N652 -102.1(4)
C16 C26 C36 C46 1.7(6)
C16 C26 C261 N262 -7.3(6)
C16 C66 C661 N662 68.5(5)
C21 C11 C61 C51 -1.7(6)
C21 C11 C61 C611 178.0(4)
C21 C31 C41 C51 0.8(6)
C21 C31 C41 C411 -179.2(4)
C21P C31P C41P C51P 2.9(9)
C22 C12 C62 C52 -2.0(6)
C22 C12 C62 C621 178.0(3)
C22 C32 C42 C52 -2.1(6)
C22 C32 C42 C421 179.4(4)
C22P C32P C42P C52P 1.5(8)
C23 C13 C63 C53 0.7(6)
C23 C13 C63 C631 -179.3(4)
C23 C33 C43 C53 -0.3(7)
C23 C33 C43 C431 179.7(4)
C23P C33P C43P C53P 1.9(8)
C24 C14 C64 C54 -1.2(6)
C24 C14 C64 C641 178.2(4)
C24 C34 C44 C54 0.0(7)
C24 C34 C44 C441 178.8(4)
C25 C15 C65 C55 -1.0(6)
C25 C15 C65 C651 175.1(4)
C25 C35 C45 C55 0.4(6)
C25 C35 C45 C451 178.6(4)
C26 C16 C66 C56 0.4(6)
C26 C16 C66 C661 179.6(3)
C26 C36 C46 C56 -2.1(6)
C26 C36 C46 C461 178.7(4)
C31 C21 C211 N212 -174.5(4)
C31 C41 C51 C61 -0.7(6)
C31P C41P C51P N1P -0.8(9)
C32 C22 C221 N222 173.5(4)
C32 C42 C52 C62 0.3(6)
C32P C42P C52P N2P -2.4(8)
C33 C23 C231 N232 -172.5(4)
C33 C43 C53 C63 0.8(7)
C33P C43P C53P N3P 0.1(8)
C34 C24 C241 N242 -172.4(4)
C34 C44 C54 C64 0.3(7)
C35 C25 C251 N252 -174.6(4)
C35 C45 C55 C65 -0.5(6)
C36 C26 C261 N262 174.4(4)
C36 C46 C56 C66 1.6(6)
C41 C51 C61 C11 1.2(6)
C41 C51 C61 C611 -178.5(4)
C42 C52 C62 C12 1.8(6)
C42 C52 C62 C621 -178.2(4)
C43 C53 C63 C13 -1.0(7)
C43 C53 C63 C631 179.0(4)
C44 C54 C64 C14 0.3(7)
C44 C54 C64 C641 -179.1(4)
C45 C55 C65 C15 0.9(7)
C45 C55 C65 C651 -175.3(4)
C46 C56 C66 C16 -0.8(6)
C46 C56 C66 C661 -180.0(4)
C51 C61 C611 N612 83.4(5)
C51P N1P C11P C21P 0.3(9)
C52 C62 C621 N622 -110.9(4)
C52P N2P C12P C22P 0.6(6)
C53 C63 C631 N632 74.7(5)
C53P N3P C13P C23P 0.2(7)
C54 C64 C641 N642 80.4(5)
C55 C65 C651 N652 74.1(5)
C56 C66 C661 N662 -112.3(4)
C61 C11 C21 C31 1.8(6)
C61 C11 C21 C211 -177.7(4)
C62 C12 C22 C32 0.2(5)
C62 C12 C22 C221 -179.6(4)
C63 C13 C23 C33 -0.2(6)
C63 C13 C23 C231 179.3(4)
C64 C14 C24 C34 1.5(6)
C64 C14 C24 C241 -177.8(4)
C65 C15 C25 C35 0.8(6)
C65 C15 C25 C251 178.6(4)
C66 C16 C26 C36 -0.8(5)
C66 C16 C26 C261 -179.1(4)
C211 C21 C31 C41 178.1(4)
C221 C22 C32 C42 -178.3(4)
C231 C23 C33 C43 -179.5(4)
C241 C24 C34 C44 178.3(4)
C251 C25 C35 C45 -178.4(4)
C261 C26 C36 C46 -179.9(4)
C411 C41 C51 C61 179.3(4)
C421 C42 C52 C62 178.8(4)
C431 C43 C53 C63 -179.1(4)
C441 C44 C54 C64 -178.5(5)
C451 C45 C55 C65 -178.7(4)
C461 C46 C56 C66 -179.1(4)
C611 N612 C613 C614 178.9(3)
C611 N612 C624 C623 179.6(3)
C613 N612 C611 C61 179.2(4)
C613 N612 C624 C623 55.9(4)
C614 N622 C621 C62 -173.6(3)
C614 N622 C623 C624 59.0(4)
C621 N622 C614 C613 -180.0(4)
C621 N622 C623 C624 179.7(3)
C623 N622 C614 C613 -58.5(5)
C623 N622 C621 C62 65.7(4)
C624 N612 C611 C61 55.8(5)
C624 N612 C613 C614 -55.7(4)
C631 N632 C633 C634 180.0(4)
C631 N632 C644 C643 179.3(4)
C633 N632 C631 C63 178.9(4)
C633 N632 C644 C643 59.2(5)
C634 N642 C641 C64 -179.2(4)
C634 N642 C643 C644 58.6(5)
C641 N642 C634 C633 177.8(4)
C641 N642 C643 C644 -177.6(4)
C643 N642 C634 C633 -57.3(5)
C643 N642 C641 C64 57.9(5)
C644 N632 C631 C63 58.5(5)
C644 N632 C633 C634 -58.6(5)
C651 N652 C653 C654 -177.5(3)
C651 N652 C664 C663 176.7(3)
C653 N652 C651 C65 -178.0(3)
C653 N652 C664 C663 52.5(4)
C654 N662 C661 C66 -172.5(3)
C654 N662 C663 C664 62.2(4)
C661 N662 C654 C653 176.5(3)
C661 N662 C663 C664 -177.6(3)
C663 N662 C654 C653 -62.3(4)
C663 N662 C661 C66 68.3(4)
C664 N652 C651 C65 58.0(4)
C664 N652 C653 C654 -52.3(4)

loop_
_smtbx_masks_void_nr
_smtbx_masks_void_average_x
_smtbx_masks_void_average_y
_smtbx_masks_void_average_z
_smtbx_masks_void_volume
_smtbx_masks_void_count_electrons
1 0.000 0.000 0.000 286.0 19.7
2 0.000 0.500 0.500 344.8 20.4
3 0.500 0.000 0.000 344.8 20.4
4 0.500 0.500 0.500 286.0 19.7
